data_7063410
loop_
_publ_author_name
'Vorobyeva, Sofia N.'
'Rudzis, Zakhar V.'
'Sukhikh, Taisiya S.'
'Filatov, Evgeny Yu.'
'Plusnin, Pavel E.'
'Nadolinny, Vladimir A.'
'Bogomyakov, Artem S.'
'Korenev, Sergey V.'

_publ_section_title
;
 Double complex salts based on tetraamminplatinum(ii) and vanadyl(iv)
 bisoxalate for the preparation of bimetallic Pt--V alloys
;
_journal_issue 36
_journal_name_full 'New Journal of Chemistry'
_journal_page_first 15894
_journal_page_last 15903
_journal_paper_doi 10.1039/D4NJ03084B
_journal_volume 48
_journal_year 2024
_chemical_formula_moiety '2(H6 N2 Pt0.5), C4 H2 O10 V, 2(H2 O)'
_chemical_formula_sum 'C4 H18 N4 O12 Pt V'
_chemical_formula_weight 560.25
_space_group_crystal_system triclinic
_space_group_IT_number 2
_space_group_name_Hall '-P 1'
_space_group_name_H-M_alt 'P -1'
_atom_sites_solution_hydrogens mixed
_atom_sites_solution_primary iterative
_audit_creation_date 2024-06-10
_audit_creation_method
;
Olex2 1.3
(compiled 2020.11.12 svn.r5f609507 for OlexSys, GUI svn.r6408)
;
_audit_update_record
;
2024-08-09 deposited with the CCDC.	2024-08-16 downloaded from the CCDC.
;
_cell_angle_alpha 108.1350(10)
_cell_angle_beta 97.3040(10)
_cell_angle_gamma 95.7430(10)
_cell_formula_units_Z 2
_cell_length_a 7.27950(10)
_cell_length_b 8.24340(10)
_cell_length_c 12.9863(2)
_cell_measurement_reflns_used 9964
_cell_measurement_temperature 150.0
_cell_measurement_theta_max 33.12
_cell_measurement_theta_min 2.61
_cell_volume 726.456(18)
_computing_cell_refinement 'Bruker SAINT'
_computing_data_collection 'Bruker APEX3'
_computing_data_reduction 'Bruker SAINT'
_computing_molecular_graphics 'Olex2 1.3 (Dolomanov et al., 2009)'
_computing_publication_material 'Olex2 1.3 (Dolomanov et al., 2009)'
_computing_structure_refinement 'SHELXL 2017/1 (Sheldrick, 2015)'
_computing_structure_solution 'SHELXT 2018/2 (Sheldrick, 2018)'
_diffrn_ambient_temperature 150.0
_diffrn_measured_fraction_theta_full 1.000
_diffrn_measured_fraction_theta_max 0.995
_diffrn_measurement_details 'Data collection was performed by Sukhikh A.S. in XRD Facility of NIIC SB RAS'
_diffrn_measurement_device_type 'Bruker APEX-II CCD'
_diffrn_measurement_method '\f and \w scans'
_diffrn_radiation_type MoK\a
_diffrn_radiation_wavelength 0.71073
_diffrn_reflns_av_R_equivalents 0.0258
_diffrn_reflns_av_unetI/netI 0.0279
_diffrn_reflns_Laue_measured_fraction_full 1.000
_diffrn_reflns_Laue_measured_fraction_max 0.995
_diffrn_reflns_limit_h_max 11
_diffrn_reflns_limit_h_min -10
_diffrn_reflns_limit_k_max 12
_diffrn_reflns_limit_k_min -12
_diffrn_reflns_limit_l_max 19
_diffrn_reflns_limit_l_min -19
_diffrn_reflns_number 15497
_diffrn_reflns_point_group_measured_fraction_full 1.000
_diffrn_reflns_point_group_measured_fraction_max 0.995
_diffrn_reflns_theta_full 25.242
_diffrn_reflns_theta_max 33.132
_diffrn_reflns_theta_min 1.674
_diffrn_source_current 1.4
_diffrn_source_power 0.07
_diffrn_source_voltage 50.0
_diffrn_standards_number 0
_exptl_absorpt_coefficient_mu 10.331
_exptl_absorpt_correction_T_max 0.7465
_exptl_absorpt_correction_T_min 0.6002
_exptl_absorpt_correction_type multi-scan
_exptl_absorpt_process_details
;
SADABS-2016/2 (Bruker,2016/2) was used for absorption correction.
wR2(int) was 0.0681 before and 0.0359 after correction.
The Ratio of minimum to maximum transmission is 0.8040.
The \l/2 correction factor is Not present.
;
_exptl_crystal_colour 'light blue'
_exptl_crystal_colour_modifier light
_exptl_crystal_colour_primary blue
_exptl_crystal_density_diffrn 2.561
_exptl_crystal_description plate
_exptl_crystal_F_000 534
_exptl_crystal_size_max 0.1
_exptl_crystal_size_mid 0.09
_exptl_crystal_size_min 0.04
_refine_diff_density_max 0.611
_refine_diff_density_min -1.578
_refine_diff_density_rms 0.141
_refine_ls_extinction_method none
_refine_ls_goodness_of_fit_ref 1.066
_refine_ls_hydrogen_treatment constr
_refine_ls_matrix_type full
_refine_ls_number_parameters 213
_refine_ls_number_reflns 5492
_refine_ls_number_restraints 0
_refine_ls_restrained_S_all 1.066
_refine_ls_R_factor_all 0.0252
_refine_ls_R_factor_gt 0.0192
_refine_ls_shift/su_max 0.001
_refine_ls_shift/su_mean 0.000
_refine_ls_structure_factor_coef Fsqd
_refine_ls_weighting_details 'w=1/[\s^2^(Fo^2^)+(0.0143P)^2^+0.3056P] where P=(Fo^2^+2Fc^2^)/3'
_refine_ls_weighting_scheme calc
_refine_ls_wR_factor_gt 0.0414
_refine_ls_wR_factor_ref 0.0433
_reflns_Friedel_coverage 0.000
_reflns_number_gt 4682
_reflns_number_total 5492
_reflns_threshold_expression 'I > 2\s(I)'
_cod_data_source_file d4nj03084b2.cif
_cod_data_source_block rzv-7
_cod_depositor_comments 'Adding full bibliography for 7063408--7063411.cif.'
_cod_original_cell_volume 726.455(18)
_cod_database_code 7063410
_shelx_shelxl_version_number 2017/1
_shelx_space_group_comment
;
The symmetry employed for this shelxl refinement is uniquely defined
by the following loop, which should always be used as a source of
symmetry information in preference to the above space-group names.
They are only intended as comments.
;
_shelx_estimated_absorpt_t_max 0.683
_shelx_estimated_absorpt_t_min 0.425
_olex2_refinement_description
;
1. Fixed Uiso
 At 1.2 times of:
  All N(H,H,H) groups
 At 1.5 times of:
  All O(H,H) groups
2.a Free rotating group:
 O4(H4D,H4E), O5(H5A,H5B)
2.b Rotating group:
 O2(H2A,H2B)
2.c Idealised Me refined as rotating group:
 N1(H1A,H1B,H1C), N2(H2C,H2D,H2E), N3(H3A,H3B,H3C), N4(H4A,H4B,H4C)
;
_olex2_submission_special_instructions 'No special instructions were received'

loop_
_space_group_symop_operation_xyz
'x, y, z'
'-x, -y, -z'

loop_
_atom_site_label
_atom_site_type_symbol
_atom_site_fract_x
_atom_site_fract_y
_atom_site_fract_z
_atom_site_U_iso_or_equiv
_atom_site_adp_type
_atom_site_occupancy
_atom_site_site_symmetry_order
_atom_site_calc_flag
_atom_site_refinement_flags_posn
_atom_site_refinement_flags_adp
_atom_site_refinement_flags_occupancy
_atom_site_disorder_assembly
_atom_site_disorder_group
Pt1 Pt 1.000000 1.000000 0.500000 0.01062(3) Uani 1 2 d S . P . .
N1 N 1.0053(3) 0.7568(2) 0.50907(15) 0.0163(4) Uani 1 1 d . . . . .
H1A H 1.098572 0.709701 0.475108 0.020 Uiso 1 1 calc R U . . .
H1B H 0.893473 0.689937 0.475315 0.020 Uiso 1 1 calc R U . . .
H1C H 1.026356 0.762704 0.580829 0.020 Uiso 1 1 calc R U . . .
N2 N 0.9024(3) 1.0761(3) 0.64637(16) 0.0197(4) Uani 1 1 d . . . . .
H2C H 0.775011 1.062418 0.633198 0.024 Uiso 1 1 calc R U . . .
H2D H 0.948164 1.189156 0.683272 0.024 Uiso 1 1 calc R U . . .
H2E H 0.940559 1.010630 0.687620 0.024 Uiso 1 1 calc R U . . .
Pt2 Pt 0.500000 1.000000 1.000000 0.01358(3) Uani 1 2 d S . P . .
N3 N 0.6789(3) 1.0525(2) 0.90135(17) 0.0194(4) Uani 1 1 d . . . . .
H3A H 0.619662 1.013203 0.830246 0.023 Uiso 1 1 calc R U . . .
H3B H 0.781251 0.999176 0.907732 0.023 Uiso 1 1 calc R U . . .
H3C H 0.715325 1.168524 0.922182 0.023 Uiso 1 1 calc R U . . .
N4 N 0.2923(3) 0.8922(3) 0.86798(17) 0.0234(4) Uani 1 1 d . . . . .
H4A H 0.343502 0.854264 0.805974 0.028 Uiso 1 1 calc R U . . .
H4B H 0.218264 0.972355 0.861625 0.028 Uiso 1 1 calc R U . . .
H4C H 0.222133 0.801597 0.877287 0.028 Uiso 1 1 calc R U . . .
V1 V 0.81360(5) 0.60867(5) 0.76397(3) 0.01133(7) Uani 1 1 d . . . . .
O1 O 0.9015(2) 0.7563(2) 0.72006(13) 0.0180(3) Uani 1 1 d . . . . .
O2 O 1.0436(2) 0.4873(2) 0.76959(13) 0.0155(3) Uani 1 1 d . . . . .
H2A H 1.122268 0.521470 0.732526 0.023 Uiso 1 1 d R U . . .
H2B H 1.104137 0.521259 0.836836 0.023 Uiso 1 1 d R U . . .
O11 O 0.5459(2) 0.6466(2) 0.75061(12) 0.0154(3) Uani 1 1 d . . . . .
O12 O 0.7088(2) 0.4104(2) 0.62901(12) 0.0153(3) Uani 1 1 d . . . . .
O13 O 0.2708(2) 0.5510(2) 0.63802(13) 0.0189(3) Uani 1 1 d . . . . .
O14 O 0.4446(2) 0.2966(2) 0.50672(14) 0.0226(4) Uani 1 1 d . . . . .
O21 O 0.8897(2) 0.76538(19) 0.92351(12) 0.0142(3) Uani 1 1 d . . . . .
O22 O 0.7303(2) 0.44678(19) 0.85906(12) 0.0150(3) Uani 1 1 d . . . . .
O23 O 0.8926(2) 0.7908(2) 1.10065(13) 0.0178(3) Uani 1 1 d . . . . .
O24 O 0.7640(2) 0.4381(2) 1.03029(13) 0.0195(3) Uani 1 1 d . . . . .
C00K C 0.5335(3) 0.4025(3) 0.59054(17) 0.0143(4) Uani 1 1 d . . . . .
C00L C 0.8603(3) 0.7078(3) 1.00168(17) 0.0124(4) Uani 1 1 d . . . . .
C00M C 0.7770(3) 0.5142(3) 0.96226(17) 0.0127(4) Uani 1 1 d . . . . .
C00N C 0.4389(3) 0.5446(3) 0.66396(17) 0.0144(4) Uani 1 1 d . . . . .
O4 O 0.3632(3) 0.2685(2) 0.76107(15) 0.0260(4) Uani 1 1 d G . . . .
H4D H 0.279519 0.248409 0.799546 0.039 Uiso 1 1 d G U . . .
H4E H 0.467648 0.320090 0.804864 0.039 Uiso 1 1 d G U . . .
O5 O 0.4934(4) -0.0330(3) 0.66993(18) 0.0523(7) Uani 1 1 d G . . . .
H5A H 0.429141 0.048365 0.664751 0.078 Uiso 1 1 d G U . . .
H5B H 0.489541 -0.107028 0.604844 0.078 Uiso 1 1 d G U . . .

loop_
_atom_site_aniso_label
_atom_site_aniso_U_11
_atom_site_aniso_U_22
_atom_site_aniso_U_33
_atom_site_aniso_U_23
_atom_site_aniso_U_13
_atom_site_aniso_U_12
Pt1 0.01096(5) 0.01102(5) 0.00996(5) 0.00372(4) 0.00181(4) 0.00097(4)
N1 0.0204(9) 0.0142(8) 0.0152(8) 0.0057(7) 0.0040(7) 0.0028(7)
N2 0.0280(11) 0.0182(9) 0.0162(9) 0.0069(8) 0.0091(8) 0.0066(8)
Pt2 0.00990(5) 0.00999(5) 0.01736(6) -0.00014(4) 0.00183(4) 0.00108(4)
N3 0.0176(9) 0.0149(9) 0.0236(10) 0.0025(8) 0.0061(8) 0.0016(7)
N4 0.0170(10) 0.0219(10) 0.0227(10) -0.0023(8) -0.0015(8) 0.0015(8)
V1 0.01169(15) 0.01275(15) 0.01062(15) 0.00494(13) 0.00255(12) 0.00228(12)
O1 0.0191(8) 0.0198(8) 0.0174(8) 0.0103(6) 0.0026(6) 0.0010(6)
O2 0.0141(7) 0.0208(8) 0.0139(7) 0.0078(6) 0.0034(6) 0.0047(6)
O11 0.0136(7) 0.0171(7) 0.0139(7) 0.0024(6) 0.0020(6) 0.0043(6)
O12 0.0133(7) 0.0170(7) 0.0135(7) 0.0016(6) 0.0019(6) 0.0047(6)
O13 0.0119(7) 0.0288(9) 0.0178(8) 0.0095(7) 0.0028(6) 0.0048(6)
O14 0.0198(8) 0.0239(9) 0.0163(8) -0.0023(7) 0.0001(6) 0.0005(7)
O21 0.0170(7) 0.0127(7) 0.0128(7) 0.0047(6) 0.0013(6) 0.0010(6)
O22 0.0168(7) 0.0147(7) 0.0122(7) 0.0041(6) 0.0009(6) -0.0004(6)
O23 0.0218(8) 0.0166(7) 0.0131(7) 0.0033(6) 0.0015(6) 0.0011(6)
O24 0.0277(9) 0.0158(7) 0.0146(7) 0.0071(6) 0.0010(6) -0.0015(6)
C00K 0.0136(9) 0.0172(10) 0.0137(9) 0.0063(8) 0.0037(7) 0.0034(8)
C00L 0.0099(9) 0.0134(9) 0.0145(9) 0.0045(8) 0.0030(7) 0.0032(7)
C00M 0.0101(9) 0.0136(9) 0.0150(9) 0.0054(8) 0.0018(7) 0.0026(7)
C00N 0.0153(10) 0.0180(10) 0.0124(9) 0.0074(8) 0.0044(7) 0.0038(8)
O4 0.0228(9) 0.0278(10) 0.0252(9) 0.0057(8) 0.0053(7) 0.0018(8)
O5 0.0785(18) 0.0368(13) 0.0292(12) -0.0071(10) -0.0076(12) 0.0308(13)

loop_
_atom_type_symbol
_atom_type_description
_atom_type_scat_dispersion_real
_atom_type_scat_dispersion_imag
_atom_type_scat_source
C C 0.0033 0.0016 'International Tables Vol C Tables 4.2.6.8 and 6.1.1.4'
H H 0.0000 0.0000 'International Tables Vol C Tables 4.2.6.8 and 6.1.1.4'
N N 0.0061 0.0033 'International Tables Vol C Tables 4.2.6.8 and 6.1.1.4'
O O 0.0106 0.0060 'International Tables Vol C Tables 4.2.6.8 and 6.1.1.4'
Pt Pt -1.7033 8.3905 'International Tables Vol C Tables 4.2.6.8 and 6.1.1.4'
V V 0.3005 0.5294 'International Tables Vol C Tables 4.2.6.8 and 6.1.1.4'

loop_
_geom_angle_atom_site_label_1
_geom_angle_atom_site_label_2
_geom_angle_atom_site_label_3
_geom_angle
_geom_angle_site_symmetry_1
_geom_angle_site_symmetry_3
_geom_angle_publ_flag
N1 Pt1 N1 180.0 . 2_776 ?
N1 Pt1 N2 90.58(8) 2_776 2_776 ?
N1 Pt1 N2 90.58(8) . . ?
N1 Pt1 N2 89.42(8) . 2_776 ?
N1 Pt1 N2 89.42(8) 2_776 . ?
N2 Pt1 N2 180.0 . 2_776 ?
Pt1 N1 H1A 109.5 . . ?
Pt1 N1 H1B 109.5 . . ?
Pt1 N1 H1C 109.5 . . ?
H1A N1 H1B 109.5 . . ?
H1A N1 H1C 109.5 . . ?
H1B N1 H1C 109.5 . . ?
Pt1 N2 H2C 109.5 . . ?
Pt1 N2 H2D 109.5 . . ?
Pt1 N2 H2E 109.5 . . ?
H2C N2 H2D 109.5 . . ?
H2C N2 H2E 109.5 . . ?
H2D N2 H2E 109.5 . . ?
N3 Pt2 N3 180.0 2_677 . ?
N4 Pt2 N3 89.14(9) 2_677 . ?
N4 Pt2 N3 90.86(8) 2_677 2_677 ?
N4 Pt2 N3 89.14(9) . 2_677 ?
N4 Pt2 N3 90.86(8) . . ?
N4 Pt2 N4 180.0 . 2_677 ?
Pt2 N3 H3A 109.5 . . ?
Pt2 N3 H3B 109.5 . . ?
Pt2 N3 H3C 109.5 . . ?
H3A N3 H3B 109.5 . . ?
H3A N3 H3C 109.5 . . ?
H3B N3 H3C 109.5 . . ?
Pt2 N4 H4A 109.5 . . ?
Pt2 N4 H4B 109.5 . . ?
Pt2 N4 H4C 109.5 . . ?
H4A N4 H4B 109.5 . . ?
H4A N4 H4C 109.5 . . ?
H4B N4 H4C 109.5 . . ?
O1 V1 O2 97.32(7) . . ?
O1 V1 O11 99.97(8) . . ?
O1 V1 O12 104.86(8) . . ?
O1 V1 O21 91.55(7) . . ?
O1 V1 O22 166.99(7) . . ?
O2 V1 O21 92.83(6) . . ?
O2 V1 O22 80.51(6) . . ?
O11 V1 O2 160.46(7) . . ?
O11 V1 O21 95.73(6) . . ?
O11 V1 O22 84.60(6) . . ?
O12 V1 O2 85.77(6) . . ?
O12 V1 O11 81.07(6) . . ?
O12 V1 O21 163.59(6) . . ?
O12 V1 O22 87.83(6) . . ?
O21 V1 O22 75.82(6) . . ?
V1 O2 H2A 109.5 . . ?
V1 O2 H2B 109.5 . . ?
H2A O2 H2B 104.4 . . ?
C00N O11 V1 114.99(13) . . ?
C00K O12 V1 115.72(13) . . ?
C00L O21 V1 120.06(13) . . ?
C00M O22 V1 115.36(13) . . ?
O12 C00K C00N 113.02(18) . . ?
O14 C00K O12 126.3(2) . . ?
O14 C00K C00N 120.7(2) . . ?
O21 C00L C00M 113.76(18) . . ?
O23 C00L O21 126.3(2) . . ?
O23 C00L C00M 119.90(18) . . ?
O22 C00M C00L 114.47(18) . . ?
O24 C00M O22 125.7(2) . . ?
O24 C00M C00L 119.80(19) . . ?
O11 C00N C00K 114.84(18) . . ?
O13 C00N O11 125.1(2) . . ?
O13 C00N C00K 120.0(2) . . ?
H4D O4 H4E 109.4 . . ?
H5A O5 H5B 109.5 . . ?

loop_
_geom_bond_atom_site_label_1
_geom_bond_atom_site_label_2
_geom_bond_distance
_geom_bond_site_symmetry_2
_geom_bond_publ_flag
Pt1 N1 2.0485(18) . ?
Pt1 N1 2.0485(18) 2_776 ?
Pt1 N2 2.0500(18) . ?
Pt1 N2 2.0500(18) 2_776 ?
N1 H1A 0.9100 . ?
N1 H1B 0.9100 . ?
N1 H1C 0.9100 . ?
N2 H2C 0.9100 . ?
N2 H2D 0.9100 . ?
N2 H2E 0.9100 . ?
Pt2 N3 2.0446(19) 2_677 ?
Pt2 N3 2.0446(19) . ?
Pt2 N4 2.0345(19) . ?
Pt2 N4 2.035(2) 2_677 ?
N3 H3A 0.9100 . ?
N3 H3B 0.9100 . ?
N3 H3C 0.9100 . ?
N4 H4A 0.9100 . ?
N4 H4B 0.9100 . ?
N4 H4C 0.9100 . ?
V1 O1 1.6080(16) . ?
V1 O2 2.0395(15) . ?
V1 O11 1.9985(15) . ?
V1 O12 1.9881(16) . ?
V1 O21 2.0413(15) . ?
V1 O22 2.1743(15) . ?
O2 H2A 0.8724 . ?
O2 H2B 0.8720 . ?
O11 C00N 1.279(3) . ?
O12 C00K 1.297(3) . ?
O13 C00N 1.238(3) . ?
O14 C00K 1.217(3) . ?
O21 C00L 1.279(2) . ?
O22 C00M 1.266(2) . ?
O23 C00L 1.232(2) . ?
O24 C00M 1.240(2) . ?
C00K C00N 1.546(3) . ?
C00L C00M 1.548(3) . ?
O4 H4D 0.8701 . ?
O4 H4E 0.8700 . ?
O5 H5A 0.8698 . ?
O5 H5B 0.8700 . ?

loop_
_geom_torsion_atom_site_label_1
_geom_torsion_atom_site_label_2
_geom_torsion_atom_site_label_3
_geom_torsion_atom_site_label_4
_geom_torsion
_geom_torsion_site_symmetry_1
_geom_torsion_site_symmetry_2
_geom_torsion_site_symmetry_3
_geom_torsion_site_symmetry_4
_geom_torsion_publ_flag
V1 O11 C00N O13 -176.96(17) . . . . ?
V1 O11 C00N C00K 4.5(2) . . . . ?
V1 O12 C00K O14 176.68(18) . . . . ?
V1 O12 C00K C00N -4.1(2) . . . . ?
V1 O21 C00L O23 -176.86(17) . . . . ?
V1 O21 C00L C00M 3.4(2) . . . . ?
V1 O22 C00M O24 -170.63(17) . . . . ?
V1 O22 C00M C00L 8.0(2) . . . . ?
O12 C00K C00N O11 -0.3(3) . . . . ?
O12 C00K C00N O13 -178.93(19) . . . . ?
O14 C00K C00N O11 179.0(2) . . . . ?
O14 C00K C00N O13 0.4(3) . . . . ?
O21 C00L C00M O22 -7.7(3) . . . . ?
O21 C00L C00M O24 171.01(19) . . . . ?
O23 C00L C00M O22 172.56(19) . . . . ?
O23 C00L C00M O24 -8.7(3) . . . . ?
